data_7225881
loop_
_publ_author_name
'Najafi, Atefeh'
'Mirzaei, Masoud'
'Mague, Joel T.'

_publ_section_title
;
 Structural scope of six new layered to pillar-layered hybrid
 inorganic--organic networks bearing [BW12O40]5&#x2212;and
 lanthanoid-cluster; database study toward ligand role in assemblies
;
_journal_issue 35
_journal_name_full CrystEngComm
_journal_page_first 6724
_journal_paper_doi 10.1039/C6CE01183G
_journal_volume 18
_journal_year 2016
_chemical_absolute_configuration ad
_chemical_formula_moiety 'C14 H32 N2 O23 Sm3, B O40 W12, 12(H2 O)'
_chemical_formula_sum 'C14 H56 B N2 O75 Sm3 W12'
_chemical_formula_weight 4120.67
_space_group_crystal_system orthorhombic
_space_group_IT_number 29
_space_group_name_Hall 'P 2c -2ac'
_space_group_name_H-M_alt 'P c a 21'
_symmetry_space_group_name_Hall 'P 2c -2ac'
_symmetry_space_group_name_H-M 'P c a 21'
_atom_sites_solution_hydrogens mixed
_atom_sites_solution_primary direct
_atom_sites_solution_secondary difmap
_audit_creation_method SHELXL-2014/7
_audit_update_record
;
2016-03-11 deposited with the CCDC.
2016-07-11 downloaded from the CCDC.
;
_cell_angle_alpha 90
_cell_angle_beta 90
_cell_angle_gamma 90
_cell_formula_units_Z 4
_cell_length_a 35.825(2)
_cell_length_b 11.9982(7)
_cell_length_c 17.1452(9)
_cell_measurement_reflns_used 9440
_cell_measurement_temperature 150(2)
_cell_measurement_theta_max 29.3830
_cell_measurement_theta_min 2.3633
_cell_volume 7369.6(7)
_computing_cell_refinement '<i>SAINT</i> (Bruker, 2014)'
_computing_data_collection '<i>APEX2</i> (Bruker, 2014)'
_computing_data_reduction '<i>SAINT</i> (Bruker, 2014)'
_computing_molecular_graphics '<i>DIAMOND</i> (Brandenburg & Putz, 2012)'
_computing_publication_material '<i>SHELXTL</i> (Bruker, 2014)'
_computing_structure_refinement '<i>SHELXL-2014/7</i> (Sheldrick, 2015a)'
_computing_structure_solution '<i>SHELXT</i> (Sheldrick, 2015)'
_diffrn_ambient_temperature 150(2)
_diffrn_detector_area_resol_mean 8.3660
_diffrn_measured_fraction_theta_full 0.997
_diffrn_measured_fraction_theta_max 0.988
_diffrn_measurement_device_type 'Bruker Smart APEX CCD'
_diffrn_measurement_method '\f and \w scans'
_diffrn_radiation_monochromator graphite
_diffrn_radiation_type MoK\a
_diffrn_radiation_wavelength 0.71073
_diffrn_reflns_av_R_equivalents 0.0762
_diffrn_reflns_av_unetI/netI 0.0582
_diffrn_reflns_Laue_measured_fraction_full 0.997
_diffrn_reflns_Laue_measured_fraction_max 0.988
_diffrn_reflns_limit_h_max 49
_diffrn_reflns_limit_h_min -48
_diffrn_reflns_limit_k_max 16
_diffrn_reflns_limit_k_min -16
_diffrn_reflns_limit_l_max 23
_diffrn_reflns_limit_l_min -23
_diffrn_reflns_number 132651
_diffrn_reflns_point_group_measured_fraction_full 0.991
_diffrn_reflns_point_group_measured_fraction_max 0.975
_diffrn_reflns_theta_full 29.000
_diffrn_reflns_theta_max 29.416
_diffrn_reflns_theta_min 1.697
_diffrn_source 'fine-focus sealed tube'
_exptl_absorpt_coefficient_mu 21.118
_exptl_absorpt_correction_T_max 0.23
_exptl_absorpt_correction_T_min 0.07
_exptl_absorpt_correction_type numerical
_exptl_absorpt_process_details '<i>SADABS</i> (Bruker, 2014)'
_exptl_crystal_colour colourless
_exptl_crystal_density_diffrn 3.714
_exptl_crystal_density_method 'not measured'
_exptl_crystal_description 'thick plate'
_exptl_crystal_F_000 7332
_exptl_crystal_recrystallization_method 'Re-crystallisation from solvent'
_exptl_crystal_size_max 0.203
_exptl_crystal_size_mid 0.168
_exptl_crystal_size_min 0.097
_exptl_transmission_factor_max 0.244
_exptl_transmission_factor_min 0.071
_refine_diff_density_max 3.596
_refine_diff_density_min -2.284
_refine_diff_density_rms 0.316
_refine_ls_abs_structure_details
;
 Flack x determined using 7466 quotients [(I+)-(I-)]/[(I+)+(I-)]
 (Parsons <i>et al.</i>, 2013).
;
_refine_ls_abs_structure_Flack 0.017(6)
_refine_ls_extinction_method none
_refine_ls_goodness_of_fit_ref 1.034
_refine_ls_hydrogen_treatment constr
_refine_ls_matrix_type full
_refine_ls_number_parameters 1023
_refine_ls_number_reflns 19873
_refine_ls_number_restraints 269
_refine_ls_restrained_S_all 1.031
_refine_ls_R_factor_all 0.0453
_refine_ls_R_factor_gt 0.0378
_refine_ls_shift/su_max 0.001
_refine_ls_shift/su_mean 0.000
_refine_ls_structure_factor_coef Fsqd
_refine_ls_weighting_details 'w=1/[\s^2^(Fo^2^)+(0.0254P)^2^+60.6624P] where P=(Fo^2^+2Fc^2^)/3'
_refine_ls_weighting_scheme calc
_refine_ls_wR_factor_gt 0.0786
_refine_ls_wR_factor_ref 0.0820
_reflns_Friedel_coverage 0.913
_reflns_Friedel_fraction_full 0.985
_reflns_Friedel_fraction_max 0.961
_reflns_number_gt 17950
_reflns_number_total 19873
_reflns_threshold_expression 'I > 2\s(I)'
_cod_data_source_file c6ce01183g2.cif
_cod_data_source_block jtm481a_a
_cod_depositor_comments 'Adding full bibliography for 7225877--7225882.cif.'
_cod_original_cell_volume 7369.7(7)
_cod_database_code 7225881
_shelx_shelxl_version_number 2014/7
_shelx_space_group_comment
;
The symmetry employed for this shelxl refinement is uniquely defined
by the following loop, which should always be used as a source of
symmetry information in preference to the above space-group names.
They are only intended as comments.
;
_shelx_estimated_absorpt_t_min 0.099
_shelx_estimated_absorpt_t_max 0.234
_solvent_exptl_crystal_recrystallization_method water

loop_
_space_group_symop_operation_xyz
'x, y, z'
'-x, -y, z+1/2'
'x+1/2, -y, z'
'-x+1/2, y, z+1/2'

loop_
_atom_site_label
_atom_site_type_symbol
_atom_site_fract_x
_atom_site_fract_y
_atom_site_fract_z
_atom_site_U_iso_or_equiv
_atom_site_adp_type
_atom_site_occupancy
_atom_site_site_symmetry_order
_atom_site_calc_flag
_atom_site_refinement_flags_posn
_atom_site_refinement_flags_adp
_atom_site_refinement_flags_occupancy
_atom_site_disorder_assembly
_atom_site_disorder_group
Sm1 Sm 0.24388(2) 0.83567(7) 0.38487(5) 0.01709(18) Uani 1 1 d D . . . .
Sm2 Sm 0.35698(3) 0.63465(10) 0.60839(6) 0.0293(2) Uani 1 1 d . . . . .
Sm3 Sm 0.48394(2) 0.86143(7) 0.41526(5) 0.01299(16) Uani 1 1 d . . . . .
O1 O 0.2025(5) 0.7539(13) 0.2888(11) 0.054(5) Uani 1 1 d . . . . .
O2 O 0.1740(4) 0.6082(12) 0.2292(8) 0.030(3) Uani 1 1 d . U . . .
O3 O 0.2815(4) 0.7378(11) 0.4765(7) 0.025(3) Uani 1 1 d . . . . .
O4 O 0.3071(3) 0.5831(11) 0.5265(8) 0.026(3) Uani 1 1 d . . . . .
O5 O 0.2410(4) 0.2823(11) 0.3710(9) 0.040(4) Uani 1 1 d . . . . .
H5 H 0.2241 0.2575 0.3419 0.059 Uiso 1 1 calc R U . . .
O6 O 0.2508(8) 0.977(2) 0.2834(15) 0.043(6) Uani 0.64(2) 1 d D U P A 1
H6A H 0.2345 0.9634 0.2469 0.065 Uiso 0.64(2) 1 d R U P A 1
H6B H 0.2732 0.9724 0.2642 0.065 Uiso 0.64(2) 1 d R U P A 1
O7 O 0.1933(7) 0.974(2) 0.3811(16) 0.045(6) Uani 0.64(2) 1 d D U P A 1
H7A H 0.1779 0.9581 0.3433 0.068 Uiso 0.64(2) 1 d R U P A 1
H7B H 0.2028 1.0397 0.3735 0.068 Uiso 0.64(2) 1 d R U P A 1
O8 O 0.2476(9) 0.952(2) 0.5039(15) 0.047(7) Uani 0.64(2) 1 d D U P A 1
H8A H 0.2676 0.9929 0.5020 0.071 Uiso 0.64(2) 1 d R U P A 1
H8B H 0.2486 0.9086 0.5446 0.071 Uiso 0.64(2) 1 d R U P A 1
O9 O 0.3051(6) 0.936(2) 0.4064(16) 0.034(6) Uani 0.64(2) 1 d D U P A 1
H9A H 0.3049 0.9670 0.4521 0.052 Uiso 0.64(2) 1 d R U P A 1
H9B H 0.3081 0.9861 0.3707 0.052 Uiso 0.64(2) 1 d R U P A 1
O6A O 0.2444(13) 0.925(4) 0.2572(18) 0.043(6) Uani 0.36(2) 1 d D U P A 2
H6AA H 0.2218 0.9463 0.2460 0.065 Uiso 0.36(2) 1 d R U P A 2
H6AB H 0.2522 0.8781 0.2223 0.065 Uiso 0.36(2) 1 d R U P A 2
O7A O 0.1809(8) 0.913(4) 0.363(3) 0.045(6) Uani 0.36(2) 1 d D U P A 2
H7AA H 0.1824 0.9857 0.3654 0.068 Uiso 0.36(2) 1 d R U P A 2
H7AB H 0.1657 0.8899 0.3993 0.068 Uiso 0.36(2) 1 d R U P A 2
O8A O 0.2357(16) 0.983(4) 0.484(3) 0.047(7) Uani 0.36(2) 1 d D U P A 2
H8AA H 0.2513 0.9703 0.5214 0.071 Uiso 0.36(2) 1 d R U P A 2
H8AB H 0.2130 0.9821 0.5017 0.071 Uiso 0.36(2) 1 d R U P A 2
O9A O 0.2986(11) 0.967(4) 0.385(3) 0.034(6) Uani 0.36(2) 1 d D U P A 2
H9AA H 0.3144 0.9482 0.4209 0.052 Uiso 0.36(2) 1 d R U P A 2
H9AB H 0.2907 1.0348 0.3939 0.052 Uiso 0.36(2) 1 d R U P A 2
O10 O 0.3117(4) 0.7917(13) 0.6242(8) 0.046(4) Uani 1 1 d . . . . .
H10A H 0.3154 0.8237 0.6690 0.070 Uiso 1 1 d R U . . .
H10B H 0.2891 0.7654 0.6225 0.070 Uiso 1 1 d R U . . .
O11 O 0.3895(4) 0.7885(13) 0.6702(9) 0.046(4) Uani 1 1 d . . . . .
H11A H 0.3732 0.8371 0.6866 0.069 Uiso 1 1 d R U . . .
H11B H 0.4043 0.8198 0.6364 0.069 Uiso 1 1 d R U . . .
O12 O 0.4034(3) 0.5575(13) 0.7009(7) 0.030(3) Uani 1 1 d . . . . .
H12A H 0.4251 0.5536 0.6782 0.045 Uiso 1 1 d R U . . .
H12B H 0.3965 0.4911 0.7153 0.045 Uiso 1 1 d R U . . .
O13 O 0.3623(4) 0.7650(15) 0.4974(11) 0.056(5) Uani 1 1 d . . . . .
H13A H 0.3401 0.7840 0.4818 0.084 Uiso 1 1 d R U . . .
H13B H 0.3741 0.7321 0.4594 0.084 Uiso 1 1 d R U . . .
O14 O 0.3444(4) 0.4306(13) 0.6168(8) 0.036(4) Uani 1 1 d . . . . .
H14A H 0.3653 0.3943 0.6125 0.055 Uiso 1 1 d R U . . .
H14B H 0.3295 0.4113 0.5791 0.055 Uiso 1 1 d R U . . .
O15 O 0.4156(3) 0.6082(10) 0.5496(6) 0.019(2) Uani 1 1 d . . . . .
O16 O 0.4372(3) 0.7629(10) 0.4937(7) 0.022(3) Uani 1 1 d . . . . .
O17 O 0.5288(3) 0.7824(10) 0.3265(7) 0.021(3) Uani 1 1 d . . . . .
O18 O 0.5568(4) 0.6383(11) 0.2666(7) 0.026(3) Uani 1 1 d . U . . .
O19 O 0.4933(4) 0.3112(10) 0.4171(8) 0.024(3) Uani 1 1 d . . . . .
H19 H 0.5113 0.2868 0.3907 0.036 Uiso 1 1 calc R U . . .
O20 O 0.4292(4) 0.9809(11) 0.4180(8) 0.028(3) Uani 1 1 d . . . . .
H20A H 0.4106 0.9462 0.3962 0.042 Uiso 1 1 d R U . . .
H20B H 0.4338 1.0421 0.3926 0.042 Uiso 1 1 d R U . . .
O21 O 0.4760(4) 0.9373(12) 0.5539(7) 0.034(3) Uani 1 1 d . . . . .
H21A H 0.4768 1.0097 0.5529 0.051 Uiso 1 1 d R U . . .
H21B H 0.4940 0.9122 0.5831 0.051 Uiso 1 1 d R U . . .
O22 O 0.5246(4) 1.0228(12) 0.4275(8) 0.039(4) Uani 1 1 d . . . . .
H22A H 0.5352 1.0222 0.4731 0.058 Uiso 1 1 d R U . . .
H22B H 0.5113 1.0830 0.4225 0.058 Uiso 1 1 d R U . . .
O23 O 0.4873(4) 0.9732(10) 0.2959(7) 0.022(3) Uani 1 1 d . . . . .
H23A H 0.5003 0.9376 0.2611 0.033 Uiso 1 1 d R U . . .
H23B H 0.4979 1.0367 0.3061 0.033 Uiso 1 1 d R U . . .
N1 N 0.2405(3) 0.6280(12) 0.3817(8) 0.015(3) Uani 1 1 d . U . . .
N2 N 0.4886(4) 0.6542(11) 0.4160(8) 0.015(3) Uani 1 1 d . U . . .
C1 C 0.1959(6) 0.6487(18) 0.2795(13) 0.033(5) Uani 1 1 d . U . . .
C2 C 0.2182(5) 0.5728(15) 0.3319(11) 0.021(4) Uani 1 1 d . U . . .
C3 C 0.2172(5) 0.4577(15) 0.3264(10) 0.020(4) Uani 1 1 d . U . . .
H3 H 0.2010 0.4230 0.2900 0.024 Uiso 1 1 calc R U . . .
C4 C 0.2393(5) 0.3943(16) 0.3728(11) 0.024(4) Uani 1 1 d . U . . .
C5 C 0.2634(5) 0.4514(14) 0.4246(10) 0.019(4) Uani 1 1 d . U . . .
H5A H 0.2800 0.4114 0.4574 0.022 Uiso 1 1 calc R U . . .
C6 C 0.2623(5) 0.5649(14) 0.4264(10) 0.017(3) Uani 1 1 d . U . . .
C7 C 0.2859(5) 0.6343(15) 0.4808(9) 0.018(3) Uani 1 1 d . U . . .
C8 C 0.4374(5) 0.6586(14) 0.5061(9) 0.015(3) Uani 1 1 d . U . . .
C9 C 0.4661(4) 0.5914(14) 0.4615(9) 0.013(3) Uani 1 1 d . U . . .
C10 C 0.4665(4) 0.4773(13) 0.4638(9) 0.014(3) Uani 1 1 d . U . . .
H10 H 0.4500 0.4364 0.4964 0.017 Uiso 1 1 calc R U . . .
C11 C 0.4931(4) 0.4228(14) 0.4144(10) 0.013(3) Uani 1 1 d . U . . .
C12 C 0.5167(4) 0.4848(14) 0.3673(10) 0.017(3) Uani 1 1 d . U . . .
H12 H 0.5347 0.4497 0.3349 0.020 Uiso 1 1 calc R U . . .
C13 C 0.5133(4) 0.5987(13) 0.3691(9) 0.013(3) Uani 1 1 d . U . . .
C14 C 0.5345(4) 0.6799(14) 0.3178(9) 0.016(3) Uani 1 1 d . U . . .
W1 W 0.31901(2) 0.66487(6) 0.24356(4) 0.01369(13) Uani 1 1 d . . . . .
W2 W 0.41976(2) 0.68305(6) 0.25373(4) 0.01304(13) Uani 1 1 d . . . . .
W3 W 0.37136(2) 0.45733(7) 0.35072(4) 0.01602(14) Uani 1 1 d . . . . .
W4 W 0.32264(2) 0.67321(6) 0.04810(4) 0.01568(14) Uani 1 1 d . . . . .
W5 W 0.42320(2) 0.69076(6) 0.05738(4) 0.01486(14) Uani 1 1 d . . . . .
W6 W 0.47177(2) 0.49833(5) 0.15601(4) 0.01389(12) Uani 1 1 d . . . . .
W7 W 0.42361(2) 0.27289(6) 0.25294(4) 0.01603(14) Uani 1 1 d . . . . .
W8 W 0.33030(2) 0.25672(6) 0.24493(4) 0.01713(14) Uani 1 1 d . . . . .
W9 W 0.27816(2) 0.46364(6) 0.13799(4) 0.01638(14) Uani 1 1 d . . . . .
W10 W 0.37918(2) 0.47238(6) -0.05487(4) 0.01803(16) Uani 1 1 d . . . . .
W11 W 0.42844(2) 0.28098(6) 0.04188(4) 0.01775(15) Uani 1 1 d . . . . .
W12 W 0.33490(2) 0.26339(6) 0.03423(4) 0.01665(14) Uani 1 1 d . . . . .
O24 O 0.2959(4) 0.7586(11) 0.3028(7) 0.022(3) Uani 1 1 d . . . . .
O25 O 0.4357(3) 0.7829(11) 0.3179(6) 0.019(3) Uani 1 1 d . . . . .
O26 O 0.3692(3) 0.4754(12) 0.4493(7) 0.022(3) Uani 1 1 d . . . . .
O27 O 0.3025(3) 0.7690(11) -0.0145(7) 0.019(3) Uani 1 1 d . . . . .
O28 O 0.4401(3) 0.7979(12) 0.0030(8) 0.025(3) Uani 1 1 d . . . . .
O29 O 0.5188(3) 0.4806(11) 0.1586(8) 0.027(3) Uani 1 1 d . . . . .
O30 O 0.4527(4) 0.1763(11) 0.2923(8) 0.024(3) Uani 1 1 d . . . . .
O31 O 0.3035(4) 0.1509(11) 0.2782(7) 0.025(3) Uani 1 1 d . . . . .
O32 O 0.2318(3) 0.4305(11) 0.1342(8) 0.027(3) Uani 1 1 d . . . . .
O33 O 0.3810(4) 0.5003(13) -0.1513(9) 0.031(3) Uani 1 1 d . . . . .
O34 O 0.4608(4) 0.1933(11) 0.0020(7) 0.023(3) Uani 1 1 d . . . . .
O35 O 0.3098(4) 0.1588(12) -0.0084(8) 0.032(3) Uani 1 1 d . . . . .
O36 O 0.3688(3) 0.7203(11) 0.2458(8) 0.021(3) Uani 1 1 d . . . . .
O37 O 0.3334(3) 0.5566(11) 0.3147(8) 0.021(3) Uani 1 1 d . . . . .
O38 O 0.2758(4) 0.5769(11) 0.2175(7) 0.021(3) Uani 1 1 d . . . . .
O39 O 0.3116(3) 0.7430(9) 0.1465(8) 0.021(2) Uani 1 1 d . . . . .
O40 O 0.4069(3) 0.5683(11) 0.3202(7) 0.020(3) Uani 1 1 d . . . . .
O41 O 0.4666(3) 0.6104(11) 0.2334(6) 0.020(3) Uani 1 1 d . . . . .
O42 O 0.4271(3) 0.7637(10) 0.1565(7) 0.024(3) Uani 1 1 d . . . . .
O43 O 0.4113(3) 0.3455(11) 0.3475(8) 0.024(3) Uani 1 1 d . . . . .
O44 O 0.3369(3) 0.3341(12) 0.3414(7) 0.025(3) Uani 1 1 d . . . . .
O45 O 0.2797(4) 0.5855(13) 0.0636(8) 0.032(3) Uani 1 1 d . . . . .
O46 O 0.3399(3) 0.5679(11) -0.0227(7) 0.023(3) Uani 1 1 d . . . . .
O47 O 0.3714(3) 0.7254(12) 0.0575(8) 0.025(3) Uani 1 1 d . . . . .
O48 O 0.4699(4) 0.6174(11) 0.0802(7) 0.023(3) Uani 1 1 d . . . . .
O49 O 0.4126(3) 0.5825(12) -0.0179(8) 0.027(3) Uani 1 1 d . . . . .
O50 O 0.4560(4) 0.3902(12) 0.2266(7) 0.024(3) Uani 1 1 d . . . . .
O51 O 0.4594(4) 0.3964(11) 0.0744(7) 0.026(3) Uani 1 1 d . . . . .
O52 O 0.4251(3) 0.2338(9) 0.1475(8) 0.023(2) Uani 1 1 d . . . . .
O53 O 0.3781(3) 0.1883(12) 0.2639(8) 0.027(3) Uani 1 1 d . . . . .
O54 O 0.2940(4) 0.3637(13) 0.2135(7) 0.027(3) Uani 1 1 d . . . . .
O55 O 0.2968(3) 0.3654(12) 0.0605(7) 0.024(3) Uani 1 1 d . . . . .
O56 O 0.3445(3) 0.3495(12) -0.0577(7) 0.025(3) Uani 1 1 d . . . . .
O57 O 0.4178(4) 0.3657(11) -0.0531(7) 0.024(3) Uani 1 1 d . . . . .
O58 O 0.3355(3) 0.2158(10) 0.1394(8) 0.025(3) Uani 1 1 d . . . . .
O59 O 0.3837(3) 0.1974(11) 0.0197(8) 0.025(3) Uani 1 1 d . . . . .
B1 B 0.3750(5) 0.4723(13) 0.1463(13) 0.008(3) Uani 1 1 d . U . . .
O60 O 0.3750(3) 0.3960(11) 0.2180(7) 0.020(3) Uani 1 1 d . . . . .
O61 O 0.3392(3) 0.5414(9) 0.1431(8) 0.018(2) Uani 1 1 d . . . . .
O62 O 0.3783(3) 0.4038(11) 0.0722(7) 0.022(3) Uani 1 1 d . . . . .
O63 O 0.4080(3) 0.5525(9) 0.1513(8) 0.020(2) Uani 1 1 d . . . . .
O64 O 0.0321(4) 0.7694(12) 0.1705(8) 0.037(3) Uani 1 1 d . U . . .
H64A H 0.0450 0.7717 0.1275 0.055 Uiso 1 1 d R U . . .
H64B H 0.0247 0.7010 0.1766 0.055 Uiso 1 1 d R U . . .
O65 O 0.0721(5) 0.1888(14) 0.9805(10) 0.050(4) Uani 1 1 d . U . . .
H65A H 0.0653 0.2301 0.9412 0.075 Uiso 1 1 d R U . . .
H65B H 0.0538 0.1896 1.0140 0.075 Uiso 1 1 d R U . . .
O66 O 0.5090(5) 0.0933(14) 0.6483(11) 0.061(4) Uani 1 1 d . U . . .
H66A H 0.5322 0.0955 0.6335 0.091 Uiso 1 1 d R U . . .
H66B H 0.4992 0.1580 0.6374 0.091 Uiso 1 1 d R U . . .
O67 O 0.6304(4) 0.0386(12) 0.8162(8) 0.032(3) Uani 1 1 d . U . . .
H67A H 0.6162 0.0865 0.7924 0.049 Uiso 1 1 d R U . . .
H67B H 0.6266 -0.0259 0.7945 0.049 Uiso 1 1 d R U . . .
O68 O 0.7944(6) 0.0244(17) 0.1348(12) 0.015(4) Uani 0.5 1 d . U P . .
H68A H 0.7845 -0.0286 0.1627 0.022 Uiso 0.5 1 d R U P . .
H68B H 0.8123 0.0534 0.1624 0.022 Uiso 0.5 1 d R U P . .
O69 O 0.5407(4) 0.1998(12) 0.3277(8) 0.031(3) Uani 1 1 d . U . . .
H69A H 0.5490 0.2435 0.2911 0.046 Uiso 1 1 d R U . . .
H69B H 0.5292 0.1433 0.3067 0.046 Uiso 1 1 d R U . . .
O70 O 0.4602(5) 0.2665(15) 0.6189(11) 0.061(5) Uani 1 1 d . U . . .
H70A H 0.4548 0.2993 0.6627 0.092 Uiso 1 1 d R U . . .
H70B H 0.4772 0.2168 0.6289 0.092 Uiso 1 1 d R U . . .
O71 O 0.3636(6) 0.2905(18) 0.7483(14) 0.039(5) Uani 0.72(3) 1 d . U P B 1
H71A H 0.3428 0.2543 0.7548 0.058 Uiso 0.72(3) 1 d R U P B 1
H71B H 0.3823 0.2442 0.7510 0.058 Uiso 0.72(3) 1 d R U P B 1
O71A O 0.3766(15) 0.286(5) 0.705(4) 0.039(5) Uani 0.28(3) 1 d . U P B 2
H71C H 0.3660 0.3340 0.6740 0.058 Uiso 0.28(3) 1 d R U P B 2
H71D H 0.3847 0.2297 0.6772 0.058 Uiso 0.28(3) 1 d R U P B 2
O72 O 0.2873(9) 0.163(2) 0.4677(17) 0.036(7) Uani 0.5 1 d . U P . .
H72A H 0.2735 0.1877 0.4296 0.055 Uiso 0.5 1 d R U P . .
H72B H 0.3101 0.1603 0.4505 0.055 Uiso 0.5 1 d R U P . .
O73 O 0.7397(6) 0.8403(18) 0.1266(14) 0.021(5) Uani 0.5 1 d . U P . .
H73A H 0.7318 0.8391 0.0786 0.032 Uiso 0.5 1 d R U P . .
H73B H 0.7208 0.8340 0.1581 0.032 Uiso 0.5 1 d R U P . .
O74 O 0.6256(9) 0.023(2) 0.636(2) 0.047(8) Uani 0.5 1 d . U P . .
H74A H 0.6115 0.0223 0.6769 0.070 Uiso 0.5 1 d R U P . .
H74B H 0.6117 0.0223 0.5941 0.070 Uiso 0.5 1 d R U P . .
O75 O 0.4031(6) 0.005(2) 0.6197(14) 0.023(5) Uani 0.5 1 d . U P . .
H75A H 0.3988 -0.0627 0.6353 0.035 Uiso 0.5 1 d R U P . .
H75B H 0.4067 0.0479 0.6599 0.035 Uiso 0.5 1 d R U P . .
O76 O 0.2022(7) 0.175(2) 0.2708(15) 0.026(6) Uani 0.5 1 d . U P . .
H76A H 0.2146 0.1162 0.2556 0.039 Uiso 0.5 1 d R U P . .
H76B H 0.1979 0.2177 0.2309 0.039 Uiso 0.5 1 d R U P . .
O77 O 0.5879(7) 0.896(2) 0.2623(15) 0.028(6) Uani 0.5 1 d . U P . .
H77A H 0.5664 0.9194 0.2455 0.041 Uiso 0.5 1 d R U P . .
H77B H 0.5910 0.9229 0.3089 0.041 Uiso 0.5 1 d R U P . .
O78 O 0.3522(7) 0.232(2) 0.5157(16) 0.030(6) Uani 0.5 1 d . U P . .
H78A H 0.3586 0.2385 0.5645 0.045 Uiso 0.5 1 d R U P . .
H78B H 0.3708 0.2513 0.4862 0.045 Uiso 0.5 1 d R U P . .
O79 O 0.6144(8) 0.231(2) 0.3370(17) 0.034(7) Uani 0.5 1 d . U P . .
H79A H 0.6270 0.2362 0.3801 0.051 Uiso 0.5 1 d R U P . .
H79B H 0.6294 0.2373 0.2974 0.051 Uiso 0.5 1 d R U P . .
O80 O 0.6113(13) 0.977(4) 0.403(3) 0.096(15) Uiso 0.5 1 d . . P . .
H80A H 0.6041 0.9522 0.4486 0.143 Uiso 0.5 1 d R U P . .
H80B H 0.6273 1.0303 0.4096 0.143 Uiso 0.5 1 d R U P . .

loop_
_atom_site_aniso_label
_atom_site_aniso_U_11
_atom_site_aniso_U_22
_atom_site_aniso_U_33
_atom_site_aniso_U_23
_atom_site_aniso_U_13
_atom_site_aniso_U_12
Sm1 0.0160(4) 0.0129(4) 0.0223(4) 0.0031(3) 0.0065(3) 0.0023(3)
Sm2 0.0144(4) 0.0426(6) 0.0309(5) 0.0156(5) -0.0043(4) -0.0007(4)
Sm3 0.0156(4) 0.0088(4) 0.0145(4) -0.0015(3) -0.0027(3) 0.0018(3)
O1 0.054(11) 0.023(8) 0.085(13) -0.003(8) -0.048(10) 0.013(8)
O2 0.022(6) 0.032(6) 0.035(6) 0.006(5) -0.014(5) -0.008(5)
O3 0.025(7) 0.024(7) 0.025(7) 0.000(5) -0.008(5) -0.001(6)
O4 0.023(6) 0.028(8) 0.026(7) 0.001(6) 0.001(5) 0.009(6)
O5 0.052(10) 0.018(7) 0.049(10) -0.006(6) 0.018(8) -0.004(7)
O6 0.041(9) 0.045(12) 0.044(10) 0.018(9) -0.007(9) -0.004(10)
O7 0.048(11) 0.040(11) 0.048(10) 0.002(9) 0.012(9) 0.019(9)
O8 0.042(12) 0.041(12) 0.060(12) -0.014(10) 0.011(9) -0.007(9)
O9 0.044(9) 0.027(11) 0.032(11) 0.006(8) 0.006(8) -0.016(9)
O6A 0.041(9) 0.045(12) 0.044(10) 0.018(9) -0.007(9) -0.004(10)
O7A 0.048(11) 0.040(11) 0.048(10) 0.002(9) 0.012(9) 0.019(9)
O8A 0.042(12) 0.041(12) 0.060(12) -0.014(10) 0.011(9) -0.007(9)
O9A 0.044(9) 0.027(11) 0.032(11) 0.006(8) 0.006(8) -0.016(9)
O10 0.053(10) 0.053(10) 0.033(8) -0.007(7) 0.000(7) 0.019(8)
O11 0.034(8) 0.050(10) 0.053(11) 0.006(8) -0.007(7) -0.001(7)
O12 0.015(6) 0.057(10) 0.019(6) 0.026(6) 0.003(5) 0.007(6)
O13 0.022(8) 0.066(13) 0.080(13) 0.050(10) -0.014(8) -0.008(8)
O14 0.026(7) 0.056(10) 0.028(7) 0.005(7) -0.007(6) 0.011(7)
O15 0.024(6) 0.022(7) 0.010(5) 0.006(5) 0.000(5) -0.005(5)
O16 0.026(7) 0.018(7) 0.023(6) -0.001(5) 0.005(5) 0.000(5)
O17 0.021(6) 0.012(6) 0.030(7) 0.000(5) 0.006(5) 0.005(5)
O18 0.028(7) 0.025(7) 0.023(6) -0.001(5) 0.013(5) 0.006(6)
O19 0.034(8) 0.012(6) 0.026(7) -0.002(5) -0.004(6) -0.001(5)
O20 0.036(8) 0.021(7) 0.026(7) 0.009(5) -0.004(6) 0.014(6)
O21 0.038(8) 0.038(9) 0.026(7) -0.013(6) -0.010(6) 0.005(7)
O22 0.046(9) 0.039(9) 0.032(8) 0.005(7) -0.008(7) -0.016(7)
O23 0.035(7) 0.010(6) 0.022(6) 0.007(5) 0.000(5) -0.004(5)
N1 0.010(5) 0.020(6) 0.014(5) 0.002(5) 0.002(4) 0.003(5)
N2 0.016(6) 0.014(6) 0.014(5) -0.003(5) -0.001(5) 0.001(5)
C1 0.028(8) 0.031(8) 0.039(8) 0.010(7) -0.009(7) 0.006(7)
C2 0.017(7) 0.020(7) 0.027(7) 0.000(6) 0.008(6) 0.000(6)
C3 0.020(7) 0.018(7) 0.021(7) 0.000(6) 0.010(6) -0.005(6)
C4 0.028(7) 0.023(7) 0.022(7) 0.000(6) 0.009(6) -0.004(6)
C5 0.020(7) 0.014(7) 0.022(7) 0.002(6) 0.006(6) 0.008(6)
C6 0.014(6) 0.017(7) 0.018(6) 0.003(5) 0.011(5) -0.001(6)
C7 0.022(7) 0.016(7) 0.015(6) -0.005(5) 0.005(5) 0.002(6)
C8 0.021(7) 0.010(6) 0.015(6) -0.001(5) -0.004(5) 0.005(5)
C9 0.006(6) 0.015(7) 0.019(6) -0.007(5) -0.002(5) 0.002(5)
C10 0.015(6) 0.013(6) 0.013(6) 0.002(5) -0.006(5) -0.001(5)
C11 0.012(6) 0.011(6) 0.017(6) -0.005(5) -0.007(5) 0.002(5)
C12 0.010(6) 0.018(7) 0.022(7) -0.005(5) -0.010(5) 0.005(5)
C13 0.011(6) 0.010(6) 0.018(6) 0.001(5) -0.002(5) -0.001(5)
C14 0.012(6) 0.018(7) 0.017(6) 0.001(5) 0.004(5) -0.003(5)
W1 0.0118(3) 0.0147(3) 0.0146(3) 0.0004(3) 0.0037(2) 0.0022(3)
W2 0.0107(3) 0.0136(3) 0.0148(3) -0.0007(3) -0.0030(2) -0.0007(2)
W3 0.0128(3) 0.0246(4) 0.0107(3) 0.0038(3) 0.0013(2) 0.0008(3)
W4 0.0160(3) 0.0150(4) 0.0160(3) 0.0031(3) -0.0065(2) 0.0015(3)
W5 0.0133(3) 0.0172(4) 0.0141(3) 0.0035(3) 0.0016(2) -0.0034(3)
W6 0.0091(3) 0.0184(3) 0.0142(3) -0.0005(3) 0.0007(3) -0.0007(2)
W7 0.0183(3) 0.0149(3) 0.0149(3) 0.0032(3) -0.0026(3) 0.0048(3)
W8 0.0135(3) 0.0156(4) 0.0223(3) 0.0063(3) 0.0007(3) -0.0029(3)
W9 0.0096(3) 0.0218(3) 0.0178(3) 0.0011(3) -0.0015(2) -0.0026(2)
W10 0.0179(3) 0.0274(4) 0.0088(3) 0.0012(3) 0.0002(2) 0.0049(3)
W11 0.0193(3) 0.0152(4) 0.0187(3) -0.0006(3) 0.0078(3) 0.0016(3)
W12 0.0130(3) 0.0165(4) 0.0205(3) -0.0032(3) -0.0011(3) -0.0031(3)
O24 0.023(7) 0.023(7) 0.021(6) 0.002(5) 0.011(5) 0.003(6)
O25 0.013(6) 0.030(7) 0.014(6) 0.000(5) -0.006(4) -0.005(5)
O26 0.017(6) 0.045(9) 0.003(5) 0.006(5) 0.000(4) -0.005(6)
O27 0.013(6) 0.019(7) 0.025(6) 0.002(5) -0.008(5) 0.001(5)
O28 0.018(6) 0.024(8) 0.034(8) 0.003(6) 0.006(5) -0.003(6)
O29 0.011(5) 0.047(8) 0.023(7) -0.007(6) -0.002(5) -0.001(5)
O30 0.035(8) 0.014(7) 0.025(7) -0.002(5) -0.008(6) -0.003(6)
O31 0.023(7) 0.027(8) 0.025(7) 0.011(5) 0.008(5) -0.006(6)
O32 0.020(6) 0.039(8) 0.023(7) -0.001(6) -0.004(5) 0.002(6)
O33 0.026(7) 0.041(9) 0.026(8) -0.006(6) 0.003(6) -0.003(6)
O34 0.026(7) 0.017(7) 0.027(7) -0.001(5) 0.001(5) 0.003(6)
O35 0.040(8) 0.024(8) 0.032(8) -0.017(6) -0.009(6) 0.004(6)
O36 0.010(5) 0.027(7) 0.027(7) 0.015(6) 0.002(5) -0.003(5)
O37 0.013(6) 0.014(7) 0.035(7) 0.007(5) 0.002(5) -0.003(5)
O38 0.028(7) 0.018(7) 0.016(6) -0.002(5) -0.002(5) -0.004(5)
O39 0.025(6) 0.022(6) 0.017(6) 0.005(6) -0.003(5) -0.012(5)
O40 0.017(6) 0.016(7) 0.026(7) 0.006(5) -0.004(5) -0.004(5)
O41 0.026(7) 0.024(7) 0.009(6) -0.001(5) 0.000(5) 0.006(5)
O42 0.026(6) 0.031(7) 0.015(6) -0.001(6) 0.000(5) 0.011(5)
O43 0.013(6) 0.030(8) 0.030(7) -0.010(6) -0.003(5) 0.004(5)
O44 0.017(6) 0.034(8) 0.024(7) 0.005(6) 0.003(5) 0.000(6)
O45 0.032(8) 0.037(9) 0.026(7) 0.007(6) 0.000(6) -0.013(7)
O46 0.021(6) 0.025(8) 0.025(7) 0.001(5) 0.000(5) 0.000(6)
O47 0.013(6) 0.029(8) 0.033(7) -0.006(6) 0.000(5) 0.005(5)
O48 0.026(7) 0.028(8) 0.015(6) -0.003(5) -0.001(5) 0.013(6)
O49 0.007(6) 0.036(9) 0.037(8) -0.004(6) 0.002(5) 0.001(5)
O50 0.027(7) 0.030(8) 0.016(6) 0.004(5) 0.001(5) -0.002(6)
O51 0.039(8) 0.022(7) 0.019(6) 0.007(5) 0.002(6) -0.014(6)
O52 0.028(6) 0.022(6) 0.020(6) -0.005(6) 0.010(6) -0.005(5)
O53 0.020(6) 0.025(7) 0.036(8) -0.002(6) -0.001(5) -0.005(6)
O54 0.025(7) 0.041(9) 0.016(6) -0.002(6) 0.010(5) 0.017(6)
O55 0.023(7) 0.028(8) 0.020(6) 0.000(5) 0.005(5) 0.002(6)
O56 0.014(6) 0.037(9) 0.024(7) 0.005(6) 0.002(5) 0.004(6)
O57 0.021(7) 0.025(8) 0.026(7) 0.004(6) 0.001(5) 0.002(6)
O58 0.015(6) 0.034(7) 0.027(7) 0.005(6) 0.002(5) 0.009(5)
O59 0.012(6) 0.023(7) 0.040(8) 0.008(6) 0.001(5) -0.002(5)
B1 0.009(4) 0.006(4) 0.008(4) 0.001(4) -0.003(3) 0.003(3)
O60 0.021(7) 0.025(7) 0.015(6) 0.004(5) -0.002(4) -0.005(5)
O61 0.016(5) 0.019(6) 0.020(6) 0.001(5) 0.000(5) 0.001(4)
O62 0.022(7) 0.028(8) 0.016(6) 0.004(5) 0.004(5) 0.005(6)
O63 0.021(6) 0.016(6) 0.023(6) -0.003(6) -0.004(5) -0.003(4)
O64 0.040(6) 0.040(6) 0.029(6) 0.000(5) 0.004(5) -0.004(5)
O65 0.063(7) 0.046(7) 0.041(7) -0.004(6) 0.003(6) 0.001(6)
O66 0.063(7) 0.061(7) 0.058(7) 0.001(7) 0.002(7) -0.020(6)
O67 0.031(6) 0.028(6) 0.039(6) -0.001(5) -0.002(5) 0.007(5)
O68 0.017(7) 0.010(7) 0.016(7) 0.000(6) -0.003(6) 0.009(6)
O69 0.033(6) 0.027(6) 0.033(6) 0.003(5) 0.000(5) -0.001(5)
O70 0.066(8) 0.058(8) 0.060(8) -0.001(6) -0.006(6) -0.011(6)
O71 0.038(7) 0.036(7) 0.043(7) 0.002(5) -0.006(5) 0.001(5)
O71A 0.038(7) 0.036(7) 0.043(7) 0.002(5) -0.006(5) 0.001(5)
O72 0.042(10) 0.029(9) 0.038(9) -0.003(7) -0.002(7) -0.009(7)
O73 0.014(8) 0.020(8) 0.030(8) 0.003(7) 0.002(6) 0.006(6)
O74 0.055(11) 0.043(10) 0.041(11) 0.002(8) 0.005(7) 0.013(7)
O75 0.023(8) 0.019(8) 0.027(8) -0.006(7) 0.002(7) 0.000(7)
O76 0.029(8) 0.018(8) 0.031(8) 0.003(7) -0.014(7) 0.008(7)
O77 0.026(8) 0.024(9) 0.033(9) 0.008(7) 0.003(7) -0.002(7)
O78 0.033(9) 0.026(9) 0.032(9) -0.008(7) 0.005(7) -0.003(7)
O79 0.030(9) 0.037(9) 0.034(9) -0.001(7) -0.007(7) -0.009(7)

loop_
_atom_type_symbol
_atom_type_description
_atom_type_scat_dispersion_real
_atom_type_scat_dispersion_imag
_atom_type_scat_source
C C 0.0033 0.0016 'International Tables Vol C Tables 4.2.6.8 and 6.1.1.4'
H H 0.0000 0.0000 'International Tables Vol C Tables 4.2.6.8 and 6.1.1.4'
B B 0.0013 0.0007 'International Tables Vol C Tables 4.2.6.8 and 6.1.1.4'
N N 0.0061 0.0033 'International Tables Vol C Tables 4.2.6.8 and 6.1.1.4'
O O 0.0106 0.0060 'International Tables Vol C Tables 4.2.6.8 and 6.1.1.4'
Sm Sm -0.1638 3.4418 'International Tables Vol C Tables 4.2.6.8 and 6.1.1.4'
W W -0.8490 6.8722 'International Tables Vol C Tables 4.2.6.8 and 6.1.1.4'

loop_
_geom_angle_atom_site_label_1
_geom_angle_atom_site_label_2
_geom_angle_atom_site_label_3
_geom_angle
_geom_angle_site_symmetry_1
_geom_angle_site_symmetry_3
O3 Sm1 O1 126.6(5) . .
O3 Sm1 O6 139.1(7) . .
O1 Sm1 O6 81.8(8) . .
O3 Sm1 O6A 143.6(12) . .
O1 Sm1 O6A 64.8(13) . .
O3 Sm1 O7 140.2(7) . .
O1 Sm1 O7 78.7(8) . .
O6 Sm1 O7 65.7(10) . .
O3 Sm1 O8A 88.2(14) . .
O1 Sm1 O8A 133.2(14) . .
O6A Sm1 O8A 107.5(18) . .
O3 Sm1 O7A 143.4(11) . .
O1 Sm1 O7A 59.4(13) . .
O6A Sm1 O7A 72.9(16) . .
O8A Sm1 O7A 74.0(17) . .
O3 Sm1 O8 72.8(8) . .
O1 Sm1 O8 145.2(8) . .
O6 Sm1 O8 101.1(9) . .
O7 Sm1 O8 71.4(9) . .
O3 Sm1 N1 63.2(4) . .
O1 Sm1 N1 63.4(5) . .
O6 Sm1 N1 133.0(8) . .
O6A Sm1 N1 114.9(13) . .
O7 Sm1 N1 129.6(8) . .
O8A Sm1 N1 136.5(14) . .
O7A Sm1 N1 109.3(13) . .
O8 Sm1 N1 125.7(8) . .
O3 Sm1 O24 76.6(4) . .
O1 Sm1 O24 85.7(5) . .
O6 Sm1 O24 77.3(8) . .
O6A Sm1 O24 69.7(13) . .
O7 Sm1 O24 141.3(7) . .
O8A Sm1 O24 137.5(14) . .
O7A Sm1 O24 137.1(11) . .
O8 Sm1 O24 129.1(8) . .
N1 Sm1 O24 69.9(4) . .
O3 Sm1 O9A 82.4(12) . .
O1 Sm1 O9A 136.9(12) . .
O6A Sm1 O9A 73.5(15) . .
O8A Sm1 O9A 69.0(19) . .
O7A Sm1 O9A 118.3(17) . .
N1 Sm1 O9A 131.6(13) . .
O24 Sm1 O9A 69.7(13) . .
O3 Sm1 O9 69.2(6) . .
O1 Sm1 O9 145.4(8) . .
O6 Sm1 O9 71.8(8) . .
O7 Sm1 O9 108.9(9) . .
O8 Sm1 O9 64.3(10) . .
N1 Sm1 O9 121.2(7) . .
O24 Sm1 O9 67.2(8) . .
O3 Sm1 O27 76.5(4) . 4
O1 Sm1 O27 86.2(6) . 4
O6 Sm1 O27 140.7(7) . 4
O6A Sm1 O27 139.3(12) . 4
O7 Sm1 O27 75.3(7) . 4
O8A Sm1 O27 71.3(14) . 4
O7A Sm1 O27 67.7(12) . 4
O8 Sm1 O27 69.5(8) . 4
N1 Sm1 O27 70.6(4) . 4
O24 Sm1 O27 139.0(4) . 4
O9A Sm1 O27 135.3(12) . 4
O9 Sm1 O27 128.4(7) . 4
O15 Sm2 O4 112.7(4) . .
O15 Sm2 O2 140.8(4) . 4
O4 Sm2 O2 97.5(5) . 4
O15 Sm2 O11 82.0(5) . .
O4 Sm2 O11 145.5(5) . .
O2 Sm2 O11 86.9(5) 4 .
O15 Sm2 O13 71.7(5) . .
O4 Sm2 O13 76.4(5) . .
O2 Sm2 O13 142.5(6) 4 .
O11 Sm2 O13 79.5(6) . .
O15 Sm2 O12 67.9(4) . .
O4 Sm2 O12 142.5(5) . .
O2 Sm2 O12 72.9(4) 4 .
O11 Sm2 O12 71.5(5) . .
O13 Sm2 O12 132.7(4) . .
O15 Sm2 O14 93.1(4) . .
O4 Sm2 O14 68.9(4) . .
O2 Sm2 O14 74.5(5) 4 .
O11 Sm2 O14 144.0(5) . .
O13 Sm2 O14 132.8(6) . .
O12 Sm2 O14 73.6(5) . .
O15 Sm2 O10 136.7(5) . .
O4 Sm2 O10 76.7(5) . .
O2 Sm2 O10 72.7(5) 4 .
O11 Sm2 O10 72.0(5) . .
O13 Sm2 O10 69.9(6) . .
O12 Sm2 O10 130.4(5) . .
O14 Sm2 O10 128.0(5) . .
O17 Sm3 O20 141.5(4) . .
O17 Sm3 O22 88.2(5) . .
O20 Sm3 O22 90.7(5) . .
O17 Sm3 O23 69.8(4) . .
O20 Sm3 O23 74.5(4) . .
O22 Sm3 O23 66.8(4) . .
O17 Sm3 O16 127.8(4) . .
O20 Sm3 O16 73.9(4) . .
O22 Sm3 O16 138.2(4) . .
O23 Sm3 O16 139.1(4) . .
O17 Sm3 N2 64.2(4) . .
O20 Sm3 N2 130.0(5) . .
O22 Sm3 N2 138.9(5) . .
O23 Sm3 N2 123.2(4) . .
O16 Sm3 N2 64.0(4) . .
O17 Sm3 O21 143.2(4) . .
O20 Sm3 O21 71.5(4) . .
O22 Sm3 O21 72.7(5) . .
O23 Sm3 O21 125.9(5) . .
O16 Sm3 O21 65.6(4) . .
N2 Sm3 O21 110.9(5) . .
O17 Sm3 O34 75.5(4) . 2_665
O20 Sm3 O34 139.8(4) . 2_665
O22 Sm3 O34 72.0(5) . 2_665
O23 Sm3 O34 126.0(4) . 2_665
O16 Sm3 O34 94.9(4) . 2_665
N2 Sm3 O34 71.9(4) . 2_665
O21 Sm3 O34 68.8(4) . 2_665
O17 Sm3 O25 83.9(4) . .
O20 Sm3 O25 71.8(4) . .
O22 Sm3 O25 138.4(4) . .
O23 Sm3 O25 72.1(4) . .
O16 Sm3 O25 73.9(4) . .
N2 Sm3 O25 71.6(4) . .
O21 Sm3 O25 131.0(4) . .
O34 Sm3 O25 143.1(4) 2_665 .
C1 O1 Sm1 126.1(13) . .
C1 O2 Sm2 146.7(13) . 4_554
C7 O3 Sm1 126.7(11) . .
C7 O4 Sm2 134.8(12) . .
C4 O5 H5 109.5 . .
Sm1 O6 H6A 108.7 . .
Sm1 O6 H6B 108.9 . .
H6A O6 H6B 109.5 . .
Sm1 O7 H7A 109.8 . .
Sm1 O7 H7B 109.1 . .
H7A O7 H7B 109.5 . .
Sm1 O8 H8A 109.3 . .
Sm1 O8 H8B 109.0 . .
H8A O8 H8B 109.5 . .
Sm1 O9 H9A 109.2 . .
Sm1 O9 H9B 109.6 . .
H9A O9 H9B 109.5 . .
Sm1 O6A H6AA 108.5 . .
Sm1 O6A H6AB 109.3 . .
H6AA O6A H6AB 109.5 . .
Sm1 O7A H7AA 108.2 . .
Sm1 O7A H7AB 109.9 . .
H7AA O7A H7AB 109.5 . .
Sm1 O8A H8AA 107.9 . .
Sm1 O8A H8AB 110.1 . .
H8AA O8A H8AB 109.5 . .
Sm1 O9A H9AA 109.9 . .
Sm1 O9A H9AB 109.2 . .
H9AA O9A H9AB 109.5 . .
Sm2 O10 H10A 109.2 . .
Sm2 O10 H10B 109.2 . .
H10A O10 H10B 109.5 . .
Sm2 O11 H11A 109.3 . .
Sm2 O11 H11B 109.3 . .
H11A O11 H11B 109.5 . .
Sm2 O12 H12A 109.5 . .
Sm2 O12 H12B 109.3 . .
H12A O12 H12B 109.5 . .
Sm2 O13 H13A 109.4 . .
Sm2 O13 H13B 109.1 . .
H13A O13 H13B 109.5 . .
Sm2 O14 H14A 109.3 . .
Sm2 O14 H14B 109.2 . .
H14A O14 H14B 109.5 . .
C8 O15 Sm2 139.1(11) . .
C8 O16 Sm3 124.3(11) . .
C14 O17 Sm3 124.7(10) . .
C11 O19 H19 109.5 . .
Sm3 O20 H20A 109.1 . .
Sm3 O20 H20B 109.6 . .
H20A O20 H20B 109.5 . .
Sm3 O21 H21A 109.5 . .
Sm3 O21 H21B 109.3 . .
H21A O21 H21B 109.5 . .
Sm3 O22 H22A 109.5 . .
Sm3 O22 H22B 109.0 . .
H22A O22 H22B 109.5 . .
Sm3 O23 H23A 109.3 . .
Sm3 O23 H23B 109.4 . .
H23A O23 H23B 109.5 . .
C6 N1 C2 115.8(15) . .
C6 N1 Sm1 121.8(11) . .
C2 N1 Sm1 122.2(11) . .
C9 N2 C13 117.0(14) . .
C9 N2 Sm3 121.2(10) . .
C13 N2 Sm3 121.8(10) . .
O2 C1 O1 124.9(18) . .
O2 C1 C2 120.2(19) . .
O1 C1 C2 114.8(18) . .
N1 C2 C3 123.2(17) . .
N1 C2 C1 113.4(16) . .
C3 C2 C1 123.3(18) . .
C4 C3 C2 120.4(18) . .
C4 C3 H3 119.8 . .
C2 C3 H3 119.8 . .
O5 C4 C3 125.1(18) . .
O5 C4 C5 117.9(17) . .
C3 C4 C5 116.9(16) . .
C6 C5 C4 118.7(16) . .
C6 C5 H5A 120.6 . .
C4 C5 H5A 120.6 . .
N1 C6 C5 124.9(16) . .
N1 C6 C7 111.8(14) . .
C5 C6 C7 123.3(16) . .
O4 C7 O3 126.7(17) . .
O4 C7 C6 117.2(16) . .
O3 C7 C6 116.1(15) . .
O15 C8 O16 125.4(16) . .
O15 C8 C9 118.2(15) . .
O16 C8 C9 116.4(15) . .
N2 C9 C10 124.5(15) . .
N2 C9 C8 113.6(14) . .
C10 C9 C8 121.8(15) . .
C9 C10 C11 116.6(15) . .
C9 C10 H10 121.7 . .
C11 C10 H10 121.7 . .
O19 C11 C12 123.6(15) . .
O19 C11 C10 116.1(15) . .
C12 C11 C10 120.3(15) . .
C13 C12 C11 117.9(16) . .
C13 C12 H12 121.1 . .
C11 C12 H12 121.1 . .
N2 C13 C12 123.8(15) . .
N2 C13 C14 110.6(14) . .
C12 C13 C14 125.5(15) . .
O17 C14 O18 124.2(15) . .
O17 C14 C13 118.5(14) . .
O18 C14 C13 117.2(15) . .
O24 W1 O37 101.7(6) . .
O24 W1 O36 102.2(6) . .
O37 W1 O36 88.3(5) . .
O24 W1 O38 96.2(6) . .
O37 W1 O38 89.6(5) . .
O36 W1 O38 161.6(6) . .
O24 W1 O39 97.2(6) . .
O37 W1 O39 161.1(5) . .
O36 W1 O39 88.6(5) . .
O38 W1 O39 87.5(5) . .
O24 W1 O61 167.2(5) . .
O37 W1 O61 87.4(5) . .
O36 W1 O61 87.0(5) . .
O38 W1 O61 74.7(5) . .
O39 W1 O61 73.8(5) . .
O25 W2 O40 102.0(6) . .
O25 W2 O36 101.7(6) . .
O40 W2 O36 88.8(5) . .
O25 W2 O41 98.1(5) . .
O40 W2 O41 89.6(5) . .
O36 W2 O41 160.1(6) . .
O25 W2 O42 99.0(6) . .
O40 W2 O42 159.0(5) . .
O36 W2 O42 87.2(5) . .
O41 W2 O42 87.2(5) . .
O25 W2 O63 169.2(5) . .
O40 W2 O63 85.4(5) . .
O36 W2 O63 86.1(5) . .
O41 W2 O63 74.0(4) . .
O42 W2 O63 73.8(5) . .
O26 W3 O37 102.1(6) . .
O26 W3 O40 102.3(6) . .
O37 W3 O40 87.2(5) . .
O26 W3 O44 98.6(6) . .
O37 W3 O44 89.7(5) . .
O40 W3 O44 159.0(5) . .
O26 W3 O43 98.4(6) . .
O37 W3 O43 159.4(5) . .
O40 W3 O43 89.1(5) . .
O44 W3 O43 86.6(6) . .
O26 W3 O60 169.4(6) . .
O37 W3 O60 85.6(5) . .
O40 W3 O60 85.3(5) . .
O44 W3 O60 73.8(5) . .
O43 W3 O60 74.0(5) . .
O27 W4 O46 100.7(6) . .
O27 W4 O47 102.8(6) . .
O46 W4 O47 88.5(6) . .
O27 W4 O45 96.8(6) . .
O46 W4 O45 89.1(6) . .
O47 W4 O45 160.4(6) . .
O27 W4 O39 99.7(5) . .
O46 W4 O39 159.5(5) . .
O47 W4 O39 88.2(5) . .
O45 W4 O39 87.3(5) . .
O27 W4 O61 169.7(5) . .
O46 W4 O61 84.9(5) . .
O47 W4 O61 85.9(5) . .
O45 W4 O61 74.5(5) . .
O39 W4 O61 74.7(4) . .
O28 W5 O49 102.6(6) . .
O28 W5 O47 100.5(6) . .
O49 W5 O47 87.4(6) . .
O28 W5 O42 96.6(6) . .
O49 W5 O42 160.7(6) . .
O47 W5 O42 88.3(5) . .
O28 W5 O48 98.5(6) . .
O49 W5 O48 89.9(5) . .
O47 W5 O48 160.9(6) . .
O42 W5 O48 88.0(5) . .
O28 W5 O63 169.1(5) . .
O49 W5 O63 86.4(5) . .
O47 W5 O63 85.9(5) . .
O42 W5 O63 74.6(5) . .
O48 W5 O63 75.1(5) . .
O29 W6 O50 101.3(6) . .
O29 W6 O41 99.6(6) . .
O50 W6 O41 90.6(6) . .
O29 W6 O51 99.7(6) . .
O50 W6 O51 87.7(5) . .
O41 W6 O51 160.5(6) . .
O29 W6 O48 98.3(6) . .
O50 W6 O48 160.4(6) . .
O41 W6 O48 86.8(5) . .
O51 W6 O48 88.4(5) . .
O29 W6 O63 171.3(5) . .
O50 W6 O63 85.5(5) . .
O41 W6 O63 74.7(5) . .
O51 W6 O63 85.8(5) . .
O48 W6 O63 75.0(5) . .
O30 W7 O52 101.2(6) . .
O30 W7 O50 103.1(6) . .
O52 W7 O50 86.4(5) . .
O30 W7 O43 96.7(6) . .
O52 W7 O43 162.0(5) . .
O50 W7 O43 90.3(6) . .
O30 W7 O53 96.9(6) . .
O52 W7 O53 89.2(5) . .
O50 W7 O53 160.0(6) . .
O43 W7 O53 87.8(6) . .
O30 W7 O60 168.7(6) . .
O52 W7 O60 86.1(5) . .
O50 W7 O60 85.8(5) . .
O43 W7 O60 76.0(5) . .
O53 W7 O60 74.4(5) . .
O31 W8 O58 100.6(6) . .
O31 W8 O54 102.4(6) . .
O58 W8 O54 88.4(5) . .
O31 W8 O44 98.3(6) . .
O58 W8 O44 161.0(5) . .
O54 W8 O44 90.1(6) . .
O31 W8 O53 97.3(6) . .
O58 W8 O53 87.9(5) . .
O54 W8 O53 160.3(6) . .
O44 W8 O53 87.2(6) . .
O31 W8 O60 169.4(5) . .
O58 W8 O60 86.0(5) . .
O54 W8 O60 86.0(5) . .
O44 W8 O60 75.0(5) . .
O53 W8 O60 74.4(5) . .
O32 W9 O54 100.0(6) . .
O32 W9 O55 99.8(6) . .
O54 W9 O55 88.8(5) . .
O32 W9 O38 98.5(6) . .
O54 W9 O38 88.6(6) . .
O55 W9 O38 161.6(5) . .
O32 W9 O45 100.2(6) . .
O54 W9 O45 159.7(6) . .
O55 W9 O45 89.9(6) . .
O38 W9 O45 86.3(5) . .
O32 W9 O61 170.4(5) . .
O54 W9 O61 86.9(5) . .
O55 W9 O61 86.9(5) . .
O38 W9 O61 74.8(5) . .
O45 W9 O61 72.7(5) . .
O33 W10 O57 97.0(6) . .
O33 W10 O49 99.5(7) . .
O57 W10 O49 90.3(6) . .
O33 W10 O46 101.1(6) . .
O57 W10 O46 161.8(5) . .
O49 W10 O46 87.2(6) . .
O33 W10 O56 98.7(6) . .
O57 W10 O56 87.3(6) . .
O49 W10 O56 161.8(6) . .
O46 W10 O56 89.5(6) . .
O33 W10 O62 170.6(6) . .
O57 W10 O62 75.8(5) . .
O49 W10 O62 86.7(5) . .
O46 W10 O62 86.1(5) . .
O56 W10 O62 75.2(5) . .
O34 W11 O51 100.0(6) . .
O34 W11 O52 103.9(5) . .
O51 W11 O52 88.5(5) . .
O34 W11 O59 99.5(6) . .
O51 W11 O59 160.4(6) . .
O52 W11 O59 88.9(5) . .
O34 W11 O57 96.8(6) . .
O51 W11 O57 88.8(6) . .
O52 W11 O57 159.2(5) . .
O59 W11 O57 86.8(6) . .
O34 W11 O62 168.7(5) . .
O51 W11 O62 85.6(6) . .
O52 W11 O62 85.9(5) . .
O59 W11 O62 74.8(5) . .
O57 W11 O62 73.3(5) . .
O35 W12 O55 101.4(6) . .
O35 W12 O58 101.0(6) . .
O55 W12 O58 88.6(5) . .
O35 W12 O56 98.0(6) . .
O55 W12 O56 88.7(5) . .
O58 W12 O56 160.9(6) . .
O35 W12 O59 96.9(6) . .
O55 W12 O59 161.6(6) . .
O58 W12 O59 89.4(5) . .
O56 W12 O59 87.3(5) . .
O35 W12 O62 168.5(6) . .
O55 W12 O62 87.0(5) . .
O58 W12 O62 86.9(5) . .
O56 W12 O62 74.1(5) . .
O59 W12 O62 74.6(5) . .
W1 O24 Sm1 157.7(7) . .
W2 O25 Sm3 152.7(7) . .
W4 O27 Sm1 155.2(7) . 4_554
W11 O34 Sm3 156.2(7) . 2_664
W2 O36 W1 145.7(8) . .
W1 O37 W3 147.9(7) . .
W9 O38 W1 121.0(7) . .
W4 O39 W1 121.1(6) . .
W2 O40 W3 148.7(7) . .
W6 O41 W2 122.2(6) . .
W5 O42 W2 121.5(6) . .
W7 O43 W3 120.5(7) . .
W8 O44 W3 121.5(7) . .
W4 O45 W9 122.5(7) . .
W4 O46 W10 148.0(7) . .
W4 O47 W5 147.3(8) . .
W5 O48 W6 120.3(7) . .
W5 O49 W10 147.6(7) . .
W6 O50 W7 149.9(7) . .
W11 O51 W6 146.6(7) . .
W7 O52 W11 148.1(6) . .
W8 O53 W7 120.7(7) . .
W9 O54 W8 147.4(7) . .
W12 O55 W9 145.6(7) . .
W12 O56 W10 120.5(7) . .
W10 O57 W11 120.6(7) . .
W8 O58 W12 146.7(7) . .
W11 O59 W12 120.8(7) . .
O62 B1 O63 109.2(14) . .
O62 B1 O61 109.2(14) . .
O63 B1 O61 108.1(11) . .
O62 B1 O60 110.3(11) . .
O63 B1 O60 109.4(14) . .
O61 B1 O60 110.6(14) . .
B1 O60 W8 125.5(9) . .
B1 O60 W7 125.2(9) . .
W8 O60 W7 90.5(5) . .
B1 O60 W3 125.3(10) . .
W8 O60 W3 89.7(4) . .
W7 O60 W3 89.5(4) . .
B1 O61 W4 127.0(10) . .
B1 O61 W9 124.1(8) . .
W4 O61 W9 90.3(4) . .
B1 O61 W1 124.5(11) . .
W4 O61 W1 90.3(4) . .
W9 O61 W1 89.5(4) . .
B1 O62 W10 126.3(10) . .
B1 O62 W11 125.2(9) . .
W10 O62 W11 90.3(4) . .
B1 O62 W12 124.1(9) . .
W10 O62 W12 90.2(4) . .
W11 O62 W12 89.7(5) . .
B1 O63 W5 125.4(11) . .
B1 O63 W6 125.0(8) . .
W5 O63 W6 89.6(4) . .
B1 O63 W2 126.2(11) . .
W5 O63 W2 90.0(3) . .
W6 O63 W2 89.1(4) . .
H64A O64 H64B 107.1 . .
H65A O65 H65B 107.1 . .
H66A O66 H66B 107.2 . .
H67A O67 H67B 107.2 . .
H68A O68 H68B 107.1 . .
H69A O69 H69B 109.5 . .
H70A O70 H70B 107.1 . .
H71A O71 H71B 109.5 . .
H71C O71A H71D 109.5 . .
H72A O72 H72B 107.1 . .
H73A O73 H73B 109.5 . .
H74A O74 H74B 109.5 . .
H75A O75 H75B 109.5 . .
H76A O76 H76B 109.5 . .
H77A O77 H77B 107.2 . .
H78A O78 H78B 109.5 . .
H79A O79 H79B 109.5 . .
H80A O80 H80B 109.5 . .

loop_
_geom_bond_atom_site_label_1
_geom_bond_atom_site_label_2
_geom_bond_distance
_geom_bond_site_symmetry_2
Sm1 O3 2.380(13) .
Sm1 O1 2.424(15) .
Sm1 O6 2.438(19) .
Sm1 O6A 2.44(2) .
Sm1 O7 2.458(19) .
Sm1 O8A 2.47(2) .
Sm1 O7A 2.47(2) .
Sm1 O8 2.476(19) .
Sm1 N1 2.496(14) .
Sm1 O24 2.511(12) .
Sm1 O9A 2.518(19) .
Sm1 O9 2.526(16) .
Sm1 O27 2.527(12) 4
Sm2 O15 2.351(11) .
Sm2 O4 2.354(13) .
Sm2 O2 2.372(12) 4
Sm2 O11 2.426(16) .
Sm2 O13 2.471(15) .
Sm2 O12 2.478(11) .
Sm2 O14 2.493(15) .
Sm2 O10 2.501(14) .
Sm3 O17 2.408(12) .
Sm3 O20 2.430(12) .
Sm3 O22 2.431(14) .
Sm3 O23 2.450(12) .
Sm3 O16 2.451(12) .
Sm3 N2 2.492(13) .
Sm3 O21 2.561(12) .
Sm3 O34 2.563(13) 2_665
Sm3 O25 2.581(11) .
O1 C1 1.29(3) .
O2 C1 1.26(2) .
O2 Sm2 2.372(12) 4_554
O3 C7 1.25(2) .
O4 C7 1.25(2) .
O5 C4 1.35(2) .
O5 H5 0.8400 .
O6 H6A 0.8701 .
O6 H6B 0.8699 .
O7 H7A 0.8700 .
O7 H7B 0.8700 .
O8 H8A 0.8702 .
O8 H8B 0.8700 .
O9 H9A 0.8700 .
O9 H9B 0.8700 .
O6A H6AA 0.8701 .
O6A H6AB 0.8701 .
O7A H7AA 0.8700 .
O7A H7AB 0.8700 .
O8A H8AA 0.8699 .
O8A H8AB 0.8699 .
O9A H9AA 0.8700 .
O9A H9AB 0.8700 .
O10 H10A 0.8700 .
O10 H10B 0.8702 .
O11 H11A 0.8701 .
O11 H11B 0.8700 .
O12 H12A 0.8700 .
O12 H12B 0.8701 .
O13 H13A 0.8699 .
O13 H13B 0.8701 .
O14 H14A 0.8700 .
O14 H14B 0.8701 .
O15 C8 1.24(2) .
O16 C8 1.27(2) .
O17 C14 1.26(2) .
O18 C14 1.287(19) .
O19 C11 1.339(19) .
O19 H19 0.8400 .
O20 H20A 0.8700 .
O20 H20B 0.8700 .
O21 H21A 0.8700 .
O21 H21B 0.8699 .
O22 H22A 0.8701 .
O22 H22B 0.8699 .
O23 H23A 0.8699 .
O23 H23B 0.8699 .
N1 C6 1.33(2) .
N1 C2 1.35(2) .
N2 C9 1.35(2) .
N2 C13 1.37(2) .
C1 C2 1.51(3) .
C2 C3 1.38(2) .
C3 C4 1.35(3) .
C3 H3 0.9500 .
C4 C5 1.42(2) .
C5 C6 1.36(2) .
C5 H5A 0.9500 .
C6 C7 1.51(2) .
C8 C9 1.51(2) .
C9 C10 1.37(2) .
C10 C11 1.43(2) .
C10 H10 0.9500 .
C11 C12 1.39(2) .
C12 C13 1.37(2) .
C12 H12 0.9500 .
C13 C14 1.52(2) .
W1 O24 1.727(12) .
W1 O37 1.855(12) .
W1 O36 1.904(11) .
W1 O38 1.927(13) .
W1 O39 1.928(12) .
W1 O61 2.384(12) .
W2 O25 1.724(12) .
W2 O40 1.845(12) .
W2 O36 1.884(11) .
W2 O41 1.923(12) .
W2 O42 1.945(12) .
W2 O63 2.391(12) .
W3 O26 1.706(12) .
W3 O37 1.910(12) .
W3 O40 1.914(12) .
W3 O44 1.932(14) .
W3 O43 1.963(13) .
W3 O60 2.395(12) .
W4 O27 1.729(12) .
W4 O46 1.858(13) .
W4 O47 1.864(12) .
W4 O45 1.884(13) .
W4 O39 1.924(13) .
W4 O61 2.347(12) .
W5 O28 1.699(13) .
W5 O49 1.870(14) .
W5 O47 1.901(11) .
W5 O42 1.917(12) .
W5 O48 1.930(12) .
W5 O63 2.375(12) .
W6 O29 1.699(11) .
W6 O50 1.861(13) .
W6 O41 1.899(12) .
W6 O51 1.910(13) .
W6 O48 1.932(13) .
W6 O63 2.376(11) .
W7 O30 1.700(13) .
W7 O52 1.868(13) .
W7 O50 1.880(14) .
W7 O43 1.893(13) .
W7 O53 1.928(12) .
W7 O60 2.360(13) .
W8 O31 1.690(12) .
W8 O58 1.884(14) .
W8 O54 1.905(13) .
W8 O44 1.912(14) .
W8 O53 1.928(13) .
W8 O60 2.360(12) .
W9 O32 1.710(12) .
W9 O54 1.854(14) .
W9 O55 1.897(13) .
W9 O38 1.926(12) .
W9 O45 1.940(14) .
W9 O61 2.380(10) .
W10 O33 1.689(16) .
W10 O57 1.884(13) .
W10 O49 1.893(13) .
W10 O46 1.896(13) .
W10 O56 1.928(14) .
W10 O62 2.329(12) .
W11 O34 1.707(13) .
W11 O51 1.860(13) .
W11 O52 1.901(14) .
W11 O59 1.929(13) .
W11 O57 1.958(13) .
W11 O62 2.380(12) .
W12 O35 1.709(13) .
W12 O55 1.888(13) .
W12 O58 1.891(14) .
W12 O56 1.916(13) .
W12 O59 1.935(12) .
W12 O62 2.384(13) .
O27 Sm1 2.527(12) 4_554
O34 Sm3 2.563(13) 2_664
B1 O62 1.52(2) .
B1 O63 1.525(19) .
B1 O61 1.528(18) .
B1 O60 1.53(2) .
O64 H64A 0.8700 .
O64 H64B 0.8700 .
O65 H65A 0.8707 .
O65 H65B 0.8706 .
O66 H66A 0.8713 .
O66 H66B 0.8720 .
O67 H67A 0.8700 .
O67 H67B 0.8701 .
O68 H68A 0.8700 .
O68 H68B 0.8703 .
O69 H69A 0.8699 .
O69 H69B 0.8699 .
O70 H70A 0.8703 .
O70 H70B 0.8710 .
O71 H71A 0.8699 .
O71 H71B 0.8699 .
O71A H71C 0.8700 .
O71A H71D 0.8700 .
O72 H72A 0.8700 .
O72 H72B 0.8700 .
O73 H73A 0.8699 .
O73 H73B 0.8701 .
O74 H74A 0.8699 .
O74 H74B 0.8699 .
O75 H75A 0.8699 .
O75 H75B 0.8700 .
O76 H76A 0.8700 .
O76 H76B 0.8701 .
O77 H77A 0.8697 .
O77 H77B 0.8696 .
O78 H78A 0.8700 .
O78 H78B 0.8699 .
O79 H79A 0.8700 .
O79 H79B 0.8701 .
O80 H80A 0.8699 .
O80 H80B 0.8700 .

loop_
_geom_hbond_atom_site_label_D
_geom_hbond_atom_site_label_H
_geom_hbond_atom_site_label_A
_geom_hbond_distance_DH
_geom_hbond_distance_HA
_geom_hbond_distance_DA
_geom_hbond_angle_DHA
_geom_hbond_site_symmetry_A
O5 H5 O76 0.84 1.76 2.56(3) 159 .
O6 H6B O68 0.87 2.34 2.99(3) 131 3_465
O7 H7B O76 0.87 2.39 3.08(4) 136 1_565
O8 H8A O72 0.87 2.24 2.98(4) 142 1_565
O9 H9A O72 0.87 2.45 3.00(4) 121 1_565
O9 H9B O31 0.87 2.54 3.39(3) 167 1_565
O8A H8AB O68 0.87 2.30 2.81(5) 118 2_665
O9A H9AB O72 0.87 2.00 2.78(6) 148 1_565
O10 H10A O1 0.87 2.31 2.90(2) 126 4
O11 H11B O75 0.87 2.24 2.78(3) 120 1_565
O12 H12A O29 0.87 2.08 2.915(16) 161 2_665
O12 H12B O18 0.87 2.45 2.969(18) 119 2_665
O13 H13A O3 0.87 2.17 2.933(19) 146 .
O13 H13A O9 0.87 2.56 3.29(3) 142 .
O19 H19 O69 0.84 1.83 2.649(19) 163 .
O20 H20A O67 0.87 2.02 2.768(19) 144 2_664
O20 H20B O30 0.87 2.45 3.295(18) 163 1_565
O23 H23A O66 0.87 2.00 2.66(2) 132 2_664
O23 H23B O69 0.87 2.51 3.368(19) 168 1_565
O64 H64A O16 0.87 2.38 3.225(18) 163 4_554
O64 H64B O29 0.87 2.21 3.045(19) 160 3_465
O65 H65A O19 0.87 2.35 2.97(2) 128 4
O65 H65A O43 0.87 2.28 3.01(2) 142 4
O65 H65B O70 0.87 2.08 2.80(2) 139 4
O66 H66A O42 0.87 2.26 2.86(2) 126 2_665
O66 H66B O70 0.87 1.94 2.76(3) 157 .
O67 H67A O25 0.87 2.47 3.195(18) 141 2_665
O67 H67A O36 0.87 2.51 3.13(2) 129 2_665
O67 H67B O53 0.87 2.02 2.88(2) 169 2_655
O68 H68A O6 0.87 2.48 2.99(3) 118 3_565
O68 H68A O31 0.87 2.56 3.25(2) 137 3
O68 H68A O73 0.87 2.33 2.95(3) 129 1_545
O68 H68B O74 0.87 2.30 2.87(4) 123 4_654
O69 H69A O64 0.87 2.16 2.738(19) 124 3_565
O69 H69B O23 0.87 2.54 3.368(19) 159 1_545
O70 H70A O18 0.87 1.98 2.84(2) 175 2_665
O70 H70B O66 0.87 1.90 2.76(3) 172 .
O71 H71A O76 0.87 1.90 2.77(3) 179 4
O71 H71B O77 0.87 2.00 2.84(3) 162 2_665
O71A H71C O14 0.87 1.70 2.57(6) 178 .
O72 H72A O5 0.87 1.91 2.74(3) 160 .
O72 H72B O78 0.87 2.07 2.60(4) 119 .
O73 H73A O72 0.87 2.02 2.89(4) 179 2_664
O73 H73B O76 0.87 2.05 2.82(4) 148 3_565
O74 H74A O67 0.87 2.49 3.11(4) 128 .
O75 H75A O11 0.87 1.91 2.78(3) 180 1_545
O75 H75B O77 0.87 1.89 2.74(3) 164 2_665
O76 H76A O6 0.87 2.17 2.95(4) 149 1_545
O76 H76A O6A 0.87 2.53 3.36(6) 161 1_545
O77 H77B O80 0.87 1.89 2.73(6) 164 .
O78 H78A O71A 0.87 2.55 3.42(7) 172 .
O78 H78B O65 0.87 2.18 2.83(3) 131 4_554
O79 H79B O1 0.87 2.62 3.27(3) 132 3_565
O79 H79B O11 0.87 2.31 2.87(3) 123 2_664
O80 H80A O59 0.87 2.21 2.89(5) 135 2_665
O80 H80B O7 0.87 2.41 3.02(5) 127 3_575
O80 H80B O7A 0.87 2.18 2.90(6) 140 3_575
